data_7107325
loop_
_publ_author_name
'Niels Muenster'
'Klaus Harms'
'Ulrich Koert'

_publ_section_title
;
 Differentiation of diastereotopic bromine atoms in SN2 reactions of
 gem-dibromides
;
_journal_name_full Chem.Commun.
_journal_page_first 1866
_journal_paper_doi 10.1039/c2cc17599a
_journal_volume 48
_journal_year 2012
_chemical_formula_moiety 'C20 H21 Br1 N2 O9 S1'
_chemical_formula_sum 'C20 H21 Br N2 O9 S'
_chemical_formula_weight 545.36
_chemical_name_systematic
;

?

;
_space_group_IT_number 14
_symmetry_cell_setting monoclinic
_symmetry_space_group_name_Hall '-P 2ybc'
_symmetry_space_group_name_H-M 'P 1 21/c 1'
_atom_sites_solution_hydrogens geom
_atom_sites_solution_primary direct
_atom_sites_solution_secondary difmap
_audit_creation_method SHELXL-97
_cell_angle_alpha 90.00
_cell_angle_beta 104.697(4)
_cell_angle_gamma 90.00
_cell_formula_units_Z 4
_cell_length_a 14.8023(7)
_cell_length_b 7.0370(3)
_cell_length_c 22.5089(10)
_cell_measurement_reflns_used 15514
_cell_measurement_temperature 100(2)
_cell_measurement_theta_max 25
_cell_measurement_theta_min 1.4
_cell_volume 2267.90(18)
_computing_cell_refinement 'STOE X-AREA'
_computing_data_collection 'STOE X-AREA'
_computing_data_reduction 'STOE X-RED'
_computing_molecular_graphics 'DIAMOND 3.2'
_computing_publication_material 'WinGX publication routines (Farrugia, 1999)'
_computing_structure_refinement 'SHELXL-97 (Sheldrick, 2008)'
_computing_structure_solution 'SIR92 (Giacovazzo et al, 1993)'
_diffrn_ambient_temperature 100(2)
_diffrn_detector_area_resol_mean 6.67
_diffrn_measured_fraction_theta_full 0.807
_diffrn_measured_fraction_theta_max 0.807
_diffrn_measurement_device_type 'STOE IPDS 2'
_diffrn_measurement_method 'rotation method'
_diffrn_radiation_monochromator graphite
_diffrn_radiation_source 'fine-focus sealed tube'
_diffrn_radiation_type MoK\a
_diffrn_radiation_wavelength 0.71073
_diffrn_reflns_av_R_equivalents 0.0895
_diffrn_reflns_av_sigmaI/netI 0.0628
_diffrn_reflns_limit_h_max 17
_diffrn_reflns_limit_h_min -17
_diffrn_reflns_limit_k_max 8
_diffrn_reflns_limit_k_min -8
_diffrn_reflns_limit_l_max 26
_diffrn_reflns_limit_l_min -26
_diffrn_reflns_number 16860
_diffrn_reflns_theta_full 25.15
_diffrn_reflns_theta_max 25.15
_diffrn_reflns_theta_min 1.42
_exptl_absorpt_coefficient_mu 1.959
_exptl_absorpt_correction_T_max 0.9772
_exptl_absorpt_correction_T_min 0.5290
_exptl_absorpt_correction_type multi-scan
_exptl_absorpt_process_details
;

[c.f. r.h. blessing, acta cryst. (1995), a51, 33-38]

;
_exptl_crystal_colour colourless
_exptl_crystal_density_diffrn 1.597
_exptl_crystal_density_method 'not measured'
_exptl_crystal_description plate
_exptl_crystal_F_000 1112
_exptl_crystal_size_max 0.24
_exptl_crystal_size_mid 0.12
_exptl_crystal_size_min 0.07
_refine_diff_density_max 0.473
_refine_diff_density_min -0.601
_refine_diff_density_rms 0.065
_refine_ls_extinction_method none
_refine_ls_goodness_of_fit_ref 0.885
_refine_ls_hydrogen_treatment noref
_refine_ls_matrix_type full
_refine_ls_number_parameters 301
_refine_ls_number_reflns 3288
_refine_ls_number_restraints 0
_refine_ls_restrained_S_all 0.885
_refine_ls_R_factor_all 0.0571
_refine_ls_R_factor_gt 0.0361
_refine_ls_shift/su_max 0.001
_refine_ls_shift/su_mean 0.000
_refine_ls_structure_factor_coef Fsqd
_refine_ls_weighting_details 'calc w=1/[\s^2^(Fo^2^)+(0.0426P)^2^+0.0000P] where P=(Fo^2^+2Fc^2^)/3'
_refine_ls_weighting_scheme calc
_refine_ls_wR_factor_gt 0.0778
_refine_ls_wR_factor_ref 0.0836
_reflns_number_gt 2306
_reflns_number_total 3288
_reflns_threshold_expression >2\s(I)
_cod_data_source_file c2cc17599a.txt
_cod_data_source_block nm144
_cod_original_sg_symbol_H-M 'P 21/c'
_cod_database_code 7107325

loop_
_symmetry_equiv_pos_as_xyz
'x, y, z'
'-x, y+1/2, -z+1/2'
'-x, -y, -z'
'x, -y-1/2, z-1/2'

loop_
_atom_site_label
_atom_site_type_symbol
_atom_site_fract_x
_atom_site_fract_y
_atom_site_fract_z
_atom_site_U_iso_or_equiv
_atom_site_adp_type
_atom_site_occupancy
_atom_site_symmetry_multiplicity
_atom_site_calc_flag
_atom_site_refinement_flags
C1 C 0.9750(2) 0.7359(6) 0.66516(15) 0.0334(9) Uani 1 1 d .
H1 H 1.0211 0.6710 0.6994 0.040 Uiso 1 1 calc R
C2 C 1.0222(2) 0.9108(6) 0.64755(15) 0.0327(9) Uani 1 1 d .
H2A H 0.9782 0.9733 0.6125 0.039 Uiso 1 1 calc R
H2B H 1.0345 1.0009 0.6825 0.039 Uiso 1 1 calc R
C3 C 1.1131(2) 0.8745(6) 0.63019(14) 0.0288(8) Uani 1 1 d .
H3 H 1.1022 0.7835 0.5950 0.035 Uiso 1 1 calc R
C4 C 1.1600(2) 1.0540(6) 0.61436(14) 0.0322(9) Uani 1 1 d .
H4 H 1.1656 1.1472 0.6487 0.039 Uiso 1 1 calc R
C5 C 1.2573(2) 1.0134(6) 0.60664(16) 0.0380(9) Uani 1 1 d .
H5A H 1.2531 0.9218 0.5732 0.057 Uiso 1 1 calc R
H5B H 1.2962 0.9605 0.6449 0.057 Uiso 1 1 calc R
H5C H 1.2853 1.1316 0.5968 0.057 Uiso 1 1 calc R
C6 C 1.1011(3) 1.1447(6) 0.55517(16) 0.0394(10) Uani 1 1 d .
H6A H 1.0942 1.0546 0.5211 0.059 Uiso 1 1 calc R
H6B H 1.1322 1.2601 0.5460 0.059 Uiso 1 1 calc R
H6C H 1.0393 1.1775 0.5605 0.059 Uiso 1 1 calc R
C7 C 1.2185(2) 0.6251(6) 0.67743(15) 0.0316(9) Uani 1 1 d .
C8 C 1.2929(2) 0.5749(6) 0.73438(14) 0.0282(8) Uani 1 1 d .
C9 C 1.3350(2) 0.3998(6) 0.73618(14) 0.0310(9) Uani 1 1 d .
H9 H 1.3131 0.3103 0.7042 0.037 Uiso 1 1 calc R
C10 C 1.4102(2) 0.3556(6) 0.78559(15) 0.0302(8) Uani 1 1 d .
C11 C 1.4439(2) 0.4838(5) 0.83272(14) 0.0297(8) Uani 1 1 d .
H11 H 1.4954 0.4534 0.8661 0.036 Uiso 1 1 calc R
C12 C 1.3998(2) 0.6563(6) 0.82913(14) 0.0292(8) Uani 1 1 d .
C13 C 1.3230(2) 0.7053(6) 0.78140(14) 0.0305(8) Uani 1 1 d .
H13 H 1.2923 0.8241 0.7811 0.037 Uiso 1 1 calc R
C14 C 0.7963(2) 0.9085(5) 0.63132(14) 0.0288(8) Uani 1 1 d .
C15 C 0.8076(2) 1.1005(5) 0.62144(15) 0.0315(8) Uani 1 1 d .
H15 H 0.8563 1.1689 0.6487 0.038 Uiso 1 1 calc R
C16 C 0.7485(2) 1.1944(6) 0.57208(15) 0.0337(9) Uani 1 1 d .
H16 H 0.7574 1.3250 0.5645 0.040 Uiso 1 1 calc R
C17 C 0.6752(2) 1.0904(6) 0.53372(15) 0.0332(9) Uani 1 1 d .
C18 C 0.6629(2) 0.8990(6) 0.54446(15) 0.0320(9) Uani 1 1 d .
H18 H 0.6125 0.8313 0.5185 0.038 Uiso 1 1 calc R
C19 C 0.7236(2) 0.8062(6) 0.59275(14) 0.0320(9) Uani 1 1 d .
H19 H 0.7159 0.6746 0.5996 0.038 Uiso 1 1 calc R
C20 C 0.6208(3) 1.3672(6) 0.47236(17) 0.0492(11) Uani 1 1 d .
H20A H 0.6812 1.3907 0.4633 0.074 Uiso 1 1 calc R
H20B H 0.6167 1.4418 0.5083 0.074 Uiso 1 1 calc R
H20C H 0.5704 1.4045 0.4370 0.074 Uiso 1 1 calc R
N1 N 1.4575(2) 0.1733(5) 0.78606(13) 0.0335(7) Uani 1 1 d .
N2 N 1.4367(2) 0.7956(5) 0.87781(12) 0.0340(8) Uani 1 1 d .
O1 O 1.17581(15) 0.7880(4) 0.68473(9) 0.0294(6) Uani 1 1 d .
O2 O 1.20426(17) 0.5306(4) 0.63101(10) 0.0378(7) Uani 1 1 d .
O3 O 1.42037(17) 0.0516(4) 0.74837(10) 0.0373(6) Uani 1 1 d .
O4 O 1.53256(17) 0.1508(4) 0.82437(11) 0.0396(7) Uani 1 1 d .
O5 O 1.50868(18) 0.7544(4) 0.91649(11) 0.0464(8) Uani 1 1 d .
O6 O 1.39466(17) 0.9471(4) 0.87702(10) 0.0337(6) Uani 1 1 d .
O7 O 0.83187(17) 0.6167(4) 0.70506(10) 0.0376(6) Uani 1 1 d .
O8 O 0.90693(16) 0.9254(4) 0.74193(10) 0.0360(6) Uani 1 1 d .
O9 O 0.61242(18) 1.1678(4) 0.48488(10) 0.0393(7) Uani 1 1 d .
S1 S 0.87358(6) 0.79163(15) 0.69239(4) 0.0311(2) Uani 1 1 d .
Br1 Br 0.94050(3) 0.55731(6) 0.597138(16) 0.03774(13) Uani 1 1 d .

loop_
_atom_site_aniso_label
_atom_site_aniso_U_11
_atom_site_aniso_U_22
_atom_site_aniso_U_33
_atom_site_aniso_U_23
_atom_site_aniso_U_13
_atom_site_aniso_U_12
C1 0.030(2) 0.040(2) 0.0283(17) 0.0047(16) 0.0041(14) -0.0009(18)
C2 0.0277(19) 0.041(3) 0.0269(17) -0.0013(16) 0.0032(13) 0.0016(17)
C3 0.0260(19) 0.034(2) 0.0229(16) -0.0015(15) 0.0001(13) -0.0007(16)
C4 0.034(2) 0.037(2) 0.0242(16) -0.0019(16) 0.0048(14) -0.0016(18)
C5 0.033(2) 0.046(3) 0.0346(19) 0.0039(18) 0.0090(15) -0.0042(19)
C6 0.037(2) 0.044(3) 0.0327(19) 0.0036(18) 0.0023(16) 0.001(2)
C7 0.0219(18) 0.040(2) 0.0317(19) 0.0037(17) 0.0044(14) 0.0010(18)
C8 0.0247(18) 0.036(2) 0.0246(16) -0.0006(16) 0.0072(13) 0.0010(17)
C9 0.0242(18) 0.043(3) 0.0261(17) -0.0030(16) 0.0072(13) -0.0026(17)
C10 0.0252(18) 0.037(2) 0.0304(18) 0.0037(16) 0.0097(14) 0.0043(17)
C11 0.0238(17) 0.037(2) 0.0274(17) 0.0006(15) 0.0048(13) -0.0037(17)
C12 0.0269(18) 0.036(2) 0.0233(17) -0.0032(15) 0.0040(13) -0.0022(17)
C13 0.0228(18) 0.039(2) 0.0310(18) 0.0040(16) 0.0083(14) -0.0002(17)
C14 0.0259(18) 0.033(2) 0.0268(16) 0.0016(15) 0.0058(13) -0.0007(16)
C15 0.0273(19) 0.034(2) 0.0333(18) -0.0051(16) 0.0078(14) -0.0009(17)
C16 0.032(2) 0.037(2) 0.0339(19) 0.0028(17) 0.0103(15) 0.0022(18)
C17 0.0292(19) 0.040(2) 0.0285(17) 0.0013(17) 0.0043(14) 0.0069(18)
C18 0.0290(19) 0.037(2) 0.0279(17) -0.0018(16) 0.0032(14) 0.0001(17)
C19 0.033(2) 0.034(2) 0.0276(17) -0.0030(16) 0.0053(14) 0.0000(18)
C20 0.064(3) 0.045(3) 0.033(2) 0.0079(19) 0.0019(18) 0.013(2)
N1 0.0301(17) 0.042(2) 0.0303(15) 0.0026(15) 0.0106(13) 0.0035(15)
N2 0.0317(17) 0.040(2) 0.0286(16) 0.0004(14) 0.0041(13) -0.0035(16)
O1 0.0256(13) 0.0357(16) 0.0243(12) 0.0010(10) 0.0013(9) 0.0045(12)
O2 0.0381(14) 0.0394(17) 0.0311(13) -0.0071(12) 0.0000(11) 0.0036(13)
O3 0.0390(14) 0.0398(17) 0.0339(13) -0.0058(12) 0.0106(11) 0.0013(13)
O4 0.0288(14) 0.0513(19) 0.0367(14) 0.0024(13) 0.0046(11) 0.0071(13)
O5 0.0413(16) 0.0440(18) 0.0400(15) 0.0003(13) -0.0155(12) 0.0017(14)
O6 0.0322(13) 0.0380(16) 0.0307(12) -0.0017(12) 0.0079(10) 0.0025(13)
O7 0.0335(14) 0.0453(18) 0.0323(13) 0.0097(12) 0.0053(10) -0.0047(13)
O8 0.0317(13) 0.0494(18) 0.0243(11) -0.0069(12) 0.0021(10) -0.0018(13)
O9 0.0424(15) 0.0423(18) 0.0285(13) 0.0051(12) 0.0005(11) 0.0103(14)
S1 0.0270(5) 0.0398(6) 0.0244(4) 0.0016(4) 0.0027(3) -0.0006(4)
Br1 0.0333(2) 0.0406(3) 0.0381(2) -0.00701(18) 0.00685(14) -0.00433(19)

loop_
_atom_type_symbol
_atom_type_description
_atom_type_scat_dispersion_real
_atom_type_scat_dispersion_imag
_atom_type_scat_source
C C 0.0033 0.0016 'International Tables Vol C Tables 4.2.6.8 and 6.1.1.4'
H H 0.0000 0.0000 'International Tables Vol C Tables 4.2.6.8 and 6.1.1.4'
N N 0.0061 0.0033 'International Tables Vol C Tables 4.2.6.8 and 6.1.1.4'
O O 0.0106 0.0060 'International Tables Vol C Tables 4.2.6.8 and 6.1.1.4'
S S 0.1246 0.1234 'International Tables Vol C Tables 4.2.6.8 and 6.1.1.4'
Br Br -0.2901 2.4595 'International Tables Vol C Tables 4.2.6.8 and 6.1.1.4'

loop_
_geom_angle_atom_site_label_1
_geom_angle_atom_site_label_2
_geom_angle_atom_site_label_3
_geom_angle
C2 C1 S1 113.0(3)
C2 C1 Br1 111.4(2)
S1 C1 Br1 109.46(18)
C2 C1 H1 107.6
S1 C1 H1 107.6
Br1 C1 H1 107.6
C3 C2 C1 115.4(3)
C3 C2 H2A 108.4
C1 C2 H2A 108.4
C3 C2 H2B 108.4
C1 C2 H2B 108.4
H2A C2 H2B 107.5
O1 C3 C2 105.6(3)
O1 C3 C4 108.0(2)
C2 C3 C4 114.0(3)
O1 C3 H3 109.7
C2 C3 H3 109.7
C4 C3 H3 109.7
C5 C4 C3 111.8(3)
C5 C4 C6 108.9(3)
C3 C4 C6 110.8(3)
C5 C4 H4 108.4
C3 C4 H4 108.4
C6 C4 H4 108.4
C4 C5 H5A 109.5
C4 C5 H5B 109.5
H5A C5 H5B 109.5
C4 C5 H5C 109.5
H5A C5 H5C 109.5
H5B C5 H5C 109.5
C4 C6 H6A 109.5
C4 C6 H6B 109.5
H6A C6 H6B 109.5
C4 C6 H6C 109.5
H6A C6 H6C 109.5
H6B C6 H6C 109.5
O2 C7 O1 126.3(3)
O2 C7 C8 122.4(4)
O1 C7 C8 111.2(3)
C9 C8 C13 121.0(3)
C9 C8 C7 117.6(3)
C13 C8 C7 121.3(4)
C8 C9 C10 119.1(3)
C8 C9 H9 120.4
C10 C9 H9 120.4
C11 C10 C9 121.7(4)
C11 C10 N1 119.2(3)
C9 C10 N1 119.1(3)
C12 C11 C10 117.2(3)
C12 C11 H11 121.4
C10 C11 H11 121.4
C11 C12 C13 123.2(3)
C11 C12 N2 117.7(3)
C13 C12 N2 119.1(3)
C8 C13 C12 117.7(4)
C8 C13 H13 121.1
C12 C13 H13 121.1
C15 C14 C19 120.5(3)
C15 C14 S1 120.1(3)
C19 C14 S1 119.4(3)
C14 C15 C16 120.8(3)
C14 C15 H15 119.6
C16 C15 H15 119.6
C15 C16 C17 118.2(4)
C15 C16 H16 120.9
C17 C16 H16 120.9
O9 C17 C18 115.8(3)
O9 C17 C16 123.4(4)
C18 C17 C16 120.8(3)
C19 C18 C17 120.4(3)
C19 C18 H18 119.8
C17 C18 H18 119.8
C18 C19 C14 119.2(4)
C18 C19 H19 120.4
C14 C19 H19 120.4
O9 C20 H20A 109.5
O9 C20 H20B 109.5
H20A C20 H20B 109.5
O9 C20 H20C 109.5
H20A C20 H20C 109.5
H20B C20 H20C 109.5
O4 N1 O3 123.9(3)
O4 N1 C10 117.6(3)
O3 N1 C10 118.5(3)
O5 N2 O6 124.0(3)
O5 N2 C12 117.6(3)
O6 N2 C12 118.4(3)
C7 O1 C3 118.0(3)
C17 O9 C20 118.2(3)
O7 S1 O8 118.93(15)
O7 S1 C14 109.23(16)
O8 S1 C14 109.03(17)
O7 S1 C1 108.53(18)
O8 S1 C1 104.65(16)
C14 S1 C1 105.62(17)

loop_
_geom_bond_atom_site_label_1
_geom_bond_atom_site_label_2
_geom_bond_distance
C1 C2 1.516(5)
C1 S1 1.802(4)
C1 Br1 1.946(4)
C1 H1 1.0000
C2 C3 1.515(5)
C2 H2A 0.9900
C2 H2B 0.9900
C3 O1 1.470(4)
C3 C4 1.526(5)
C3 H3 1.0000
C4 C5 1.522(5)
C4 C6 1.534(5)
C4 H4 1.0000
C5 H5A 0.9800
C5 H5B 0.9800
C5 H5C 0.9800
C6 H6A 0.9800
C6 H6B 0.9800
C6 H6C 0.9800
C7 O2 1.211(4)
C7 O1 1.339(5)
C7 C8 1.505(4)
C8 C9 1.377(5)
C8 C13 1.386(5)
C9 C10 1.395(5)
C9 H9 0.9500
C10 C11 1.385(5)
C10 N1 1.460(5)
C11 C12 1.371(5)
C11 H11 0.9500
C12 C13 1.395(4)
C12 N2 1.468(5)
C13 H13 0.9500
C14 C15 1.386(5)
C14 C19 1.399(5)
C14 S1 1.754(3)
C15 C16 1.394(5)
C15 H15 0.9500
C16 C17 1.408(5)
C16 H16 0.9500
C17 O9 1.360(4)
C17 C18 1.389(5)
C18 C19 1.385(5)
C18 H18 0.9500
C19 H19 0.9500
C20 O9 1.443(5)
C20 H20A 0.9800
C20 H20B 0.9800
C20 H20C 0.9800
N1 O4 1.232(3)
N1 O3 1.232(4)
N2 O5 1.227(4)
N2 O6 1.232(4)
O7 S1 1.438(3)
O8 S1 1.447(2)

loop_
_geom_torsion_atom_site_label_1
_geom_torsion_atom_site_label_2
_geom_torsion_atom_site_label_3
_geom_torsion_atom_site_label_4
_geom_torsion
S1 C1 C2 C3 174.3(2)
Br1 C1 C2 C3 -62.0(3)
C1 C2 C3 O1 -60.1(4)
C1 C2 C3 C4 -178.5(3)
O1 C3 C4 C5 54.5(4)
C2 C3 C4 C5 171.5(3)
O1 C3 C4 C6 176.2(3)
C2 C3 C4 C6 -66.8(4)
O2 C7 C8 C9 -10.6(6)
O1 C7 C8 C9 172.4(3)
O2 C7 C8 C13 164.7(4)
O1 C7 C8 C13 -12.3(5)
C13 C8 C9 C10 -1.4(5)
C7 C8 C9 C10 174.0(3)
C8 C9 C10 C11 -0.3(5)
C8 C9 C10 N1 -177.2(3)
C9 C10 C11 C12 0.4(5)
N1 C10 C11 C12 177.4(3)
C10 C11 C12 C13 1.1(5)
C10 C11 C12 N2 -178.1(3)
C9 C8 C13 C12 2.7(5)
C7 C8 C13 C12 -172.4(3)
C11 C12 C13 C8 -2.6(6)
N2 C12 C13 C8 176.5(3)
C19 C14 C15 C16 -1.7(6)
S1 C14 C15 C16 178.1(3)
C14 C15 C16 C17 2.0(6)
C15 C16 C17 O9 178.9(3)
C15 C16 C17 C18 -0.7(6)
O9 C17 C18 C19 179.4(3)
C16 C17 C18 C19 -1.0(6)
C17 C18 C19 C14 1.3(6)
C15 C14 C19 C18 0.0(6)
S1 C14 C19 C18 -179.8(3)
C11 C10 N1 O4 -9.0(5)
C9 C10 N1 O4 168.0(3)
C11 C10 N1 O3 171.1(3)
C9 C10 N1 O3 -11.9(5)
C11 C12 N2 O5 4.9(5)
C13 C12 N2 O5 -174.3(3)
C11 C12 N2 O6 -176.1(3)
C13 C12 N2 O6 4.7(5)
O2 C7 O1 C3 -7.3(5)
C8 C7 O1 C3 169.4(3)
C2 C3 O1 C7 128.3(3)
C4 C3 O1 C7 -109.3(3)
C18 C17 O9 C20 178.8(3)
C16 C17 O9 C20 -0.8(6)
C15 C14 S1 O7 161.9(3)
C19 C14 S1 O7 -18.3(3)
C15 C14 S1 O8 30.5(3)
C19 C14 S1 O8 -149.8(3)
C15 C14 S1 C1 -81.5(3)
C19 C14 S1 C1 98.3(3)
C2 C1 S1 O7 177.4(2)
Br1 C1 S1 O7 52.6(2)
C2 C1 S1 O8 -54.7(3)
Br1 C1 S1 O8 -179.44(17)
C2 C1 S1 C14 60.4(3)
Br1 C1 S1 C14 -64.4(2)
